data_4349765
loop_
_publ_author_name
'Lyu, Deng-Ping'
'Zheng, Jie-Yu'
'Li, Quan-Wen'
'Liu, Jun-Liang'
'Chen, Yan-Cong'
'Jia, Jian-Hua'
'Tong, Ming-Liang'

_publ_section_title
;
 Construction of lanthanide single-molecule magnets with the
 &#x201C;magnetic motif&#x201D; [Dy(MQ)4]&#x2212;
;
_journal_issue 11
_journal_name_full 'Inorganic Chemistry Frontiers'
_journal_page_first 1776
_journal_paper_doi 10.1039/C7QI00393E
_journal_volume 4
_journal_year 2017
_chemical_formula_sum 'C48 H56 Dy2 N8 O15'
_chemical_formula_weight 1310.01
_chemical_name_systematic Dy2L4
_space_group_crystal_system monoclinic
_space_group_IT_number 14
_space_group_name_Hall '-P 2ybc'
_space_group_name_H-M_alt 'P 1 21/c 1'
_atom_sites_solution_hydrogens geom
_atom_sites_solution_primary direct
_atom_sites_solution_secondary difmap
_audit_creation_method SHELXL-97
_audit_update_record
;
2017-04-13 deposited with the CCDC.
2017-09-19 downloaded from the CCDC.
;
_cell_angle_alpha 90.00
_cell_angle_beta 98.806(1)
_cell_angle_gamma 90.00
_cell_formula_units_Z 4
_cell_length_a 13.2768(4)
_cell_length_b 11.5328(3)
_cell_length_c 35.2040(9)
_cell_measurement_reflns_used 31232
_cell_measurement_temperature 150(2)
_cell_measurement_theta_max 27.49
_cell_measurement_theta_min 3.00
_cell_volume 5326.8(3)
_computing_structure_refinement 'SHELXL-97 (Sheldrick, 1997)'
_computing_structure_solution 'SHELXS-97 (Sheldrick, 1990)'
_diffrn_ambient_temperature 150(2)
_diffrn_measured_fraction_theta_full 0.988
_diffrn_measured_fraction_theta_max 0.988
_diffrn_measurement_device_type RAXIS-RAPID
_diffrn_radiation_monochromator graphite
_diffrn_radiation_source 'fine-focus sealed tube'
_diffrn_radiation_type MoK\a
_diffrn_radiation_wavelength 0.71073
_diffrn_reflns_av_R_equivalents 0.0677
_diffrn_reflns_av_sigmaI/netI 0.0719
_diffrn_reflns_limit_h_max 17
_diffrn_reflns_limit_h_min -17
_diffrn_reflns_limit_k_max 14
_diffrn_reflns_limit_k_min -10
_diffrn_reflns_limit_l_max 45
_diffrn_reflns_limit_l_min -45
_diffrn_reflns_number 36842
_diffrn_reflns_theta_full 27.48
_diffrn_reflns_theta_max 27.48
_diffrn_reflns_theta_min 3.00
_exptl_absorpt_coefficient_mu 2.856
_exptl_absorpt_correction_T_max 0.7441
_exptl_absorpt_correction_T_min 0.6424
_exptl_absorpt_correction_type multi-scan
_exptl_absorpt_process_details 'Sadabs (Sheldrick,1996)'
_exptl_crystal_colour yellow
_exptl_crystal_density_diffrn 1.633
_exptl_crystal_density_method 'not measured'
_exptl_crystal_description block
_exptl_crystal_F_000 2608
_exptl_crystal_size_max 0.17
_exptl_crystal_size_mid 0.15
_exptl_crystal_size_min 0.11
_refine_diff_density_max 2.392
_refine_diff_density_min -1.815
_refine_diff_density_rms 0.143
_refine_ls_extinction_method none
_refine_ls_goodness_of_fit_ref 1.032
_refine_ls_hydrogen_treatment constr
_refine_ls_matrix_type full
_refine_ls_number_parameters 666
_refine_ls_number_reflns 12073
_refine_ls_number_restraints 0
_refine_ls_restrained_S_all 1.032
_refine_ls_R_factor_all 0.0537
_refine_ls_R_factor_gt 0.0439
_refine_ls_shift/su_max 0.001
_refine_ls_shift/su_mean 0.000
_refine_ls_structure_factor_coef Fsqd
_refine_ls_weighting_details 'calc w=1/[\s^2^(Fo^2^)+(0.0585P)^2^+0.0000P] where P=(Fo^2^+2Fc^2^)/3'
_refine_ls_weighting_scheme calc
_refine_ls_wR_factor_gt 0.1088
_refine_ls_wR_factor_ref 0.1141
_reflns_number_gt 9965
_reflns_number_total 12073
_reflns_threshold_expression >2sigma(I)
_cod_data_source_file c7qi00393e2.cif
_cod_data_source_block dym
_cod_original_sg_symbol_H-M 'P 21/c'
_cod_database_code 4349765

loop_
_symmetry_equiv_pos_as_xyz
'x, y, z'
'-x, y+1/2, -z+1/2'
'-x, -y, -z'
'x, -y-1/2, z-1/2'

loop_
_atom_site_label
_atom_site_type_symbol
_atom_site_fract_x
_atom_site_fract_y
_atom_site_fract_z
_atom_site_U_iso_or_equiv
_atom_site_adp_type
_atom_site_occupancy
_atom_site_symmetry_multiplicity
_atom_site_calc_flag
_atom_site_refinement_flags
Dy1 Dy 0.296453(13) 0.658911(17) 0.094343(5) 0.02783(7) Uani 1 1 d .
Dy2 Dy 0.209363(14) 0.447460(17) 0.151612(5) 0.02987(7) Uani 1 1 d .
O1 O 0.2662(2) 0.4575(2) 0.09230(8) 0.0297(6) Uani 1 1 d .
O2 O 0.15567(19) 0.6232(3) 0.12502(7) 0.0312(6) Uani 1 1 d .
O3 O 0.3442(2) 0.5756(3) 0.15530(8) 0.0337(6) Uani 1 1 d .
O4 O 0.3229(2) 0.7584(3) 0.04241(7) 0.0339(6) Uani 1 1 d .
O5 O 0.2138(2) 0.2367(3) 0.15331(8) 0.0400(7) Uani 1 1 d .
O6 O 0.3611(2) 0.3222(3) 0.16390(9) 0.0408(7) Uani 1 1 d .
O7 O 0.3545(3) 0.1327(3) 0.16418(10) 0.0638(11) Uani 1 1 d .
O8 O 0.0650(2) 0.3807(3) 0.10462(9) 0.0456(8) Uani 1 1 d .
O9 O 0.0332(2) 0.4097(3) 0.16187(9) 0.0456(8) Uani 1 1 d .
O10 O -0.0896(3) 0.3553(4) 0.11682(11) 0.0721(13) Uani 1 1 d .
O11 O 0.2283(2) 0.3981(3) 0.22077(8) 0.0411(7) Uani 1 1 d .
O12 O 0.1732(3) 0.5711(3) 0.20651(9) 0.0448(8) Uani 1 1 d .
O13 O 0.1920(3) 0.5131(4) 0.26622(9) 0.0648(11) Uani 1 1 d .
N1 N 0.4401(2) 0.5383(3) 0.07014(10) 0.0323(8) Uani 1 1 d .
N2 N 0.1227(2) 0.6342(3) 0.04790(9) 0.0285(7) Uani 1 1 d .
N3 N 0.4384(2) 0.7753(3) 0.14213(9) 0.0338(8) Uani 1 1 d .
N4 N 0.2149(3) 0.8588(3) 0.09179(10) 0.0326(8) Uani 1 1 d .
N5 N 0.3113(3) 0.2272(4) 0.16106(10) 0.0461(10) Uani 1 1 d .
N6 N 0.0002(3) 0.3804(4) 0.12723(11) 0.0467(10) Uani 1 1 d .
N7 N 0.1976(3) 0.4940(4) 0.23219(10) 0.0435(9) Uani 1 1 d .
C1 C 0.5263(3) 0.5748(4) 0.05987(13) 0.0394(10) Uani 1 1 d .
C2 C 0.5910(3) 0.4997(4) 0.04222(15) 0.0492(12) Uani 1 1 d .
H2 H 0.6533 0.5283 0.0358 0.059 Uiso 1 1 calc R
C3 C 0.5642(4) 0.3880(4) 0.03466(16) 0.0515(13) Uani 1 1 d .
H3 H 0.6075 0.3390 0.0227 0.062 Uiso 1 1 calc R
C4 C 0.4720(3) 0.3435(4) 0.04448(13) 0.0386(10) Uani 1 1 d .
C5 C 0.4391(3) 0.2290(4) 0.03781(13) 0.0407(10) Uani 1 1 d .
H5 H 0.4789 0.1760 0.0257 0.049 Uiso 1 1 calc R
C6 C 0.3502(4) 0.1939(4) 0.04861(13) 0.0422(11) Uani 1 1 d .
H6 H 0.3271 0.1167 0.0435 0.051 Uiso 1 1 calc R
C7 C 0.2921(3) 0.2709(4) 0.06724(11) 0.0331(9) Uani 1 1 d .
H7 H 0.2306 0.2437 0.0747 0.040 Uiso 1 1 calc R
C8 C 0.3205(3) 0.3836(4) 0.07505(11) 0.0303(9) Uani 1 1 d .
C9 C 0.4137(3) 0.4230(4) 0.06303(12) 0.0319(9) Uani 1 1 d .
C10 C 0.5573(3) 0.6990(4) 0.06654(14) 0.0440(11) Uani 1 1 d .
H10A H 0.5007 0.7496 0.0559 0.066 Uiso 1 1 calc R
H10B H 0.6166 0.7154 0.0539 0.066 Uiso 1 1 calc R
H10C H 0.5749 0.7132 0.0942 0.066 Uiso 1 1 calc R
C11 C 0.1041(3) 0.6236(4) 0.00975(12) 0.0343(9) Uani 1 1 d .
C12 C 0.0054(4) 0.6469(4) -0.01115(13) 0.0419(11) Uani 1 1 d .
H12 H -0.0062 0.6396 -0.0383 0.050 Uiso 1 1 calc R
C13 C -0.0722(3) 0.6797(4) 0.00768(13) 0.0420(11) Uani 1 1 d .
H13 H -0.1372 0.6976 -0.0064 0.050 Uiso 1 1 calc R
C14 C -0.0562(3) 0.6868(4) 0.04805(13) 0.0359(10) Uani 1 1 d .
C15 C -0.1327(3) 0.7167(4) 0.07010(14) 0.0447(11) Uani 1 1 d .
H15 H -0.1986 0.7379 0.0576 0.054 Uiso 1 1 calc R
C16 C -0.1123(3) 0.7152(5) 0.10952(14) 0.0484(12) Uani 1 1 d .
H16 H -0.1641 0.7359 0.1241 0.058 Uiso 1 1 calc R
C17 C -0.0157(3) 0.6833(4) 0.12842(13) 0.0410(10) Uani 1 1 d .
H17 H -0.0034 0.6810 0.1557 0.049 Uiso 1 1 calc R
C18 C 0.0618(3) 0.6552(3) 0.10827(12) 0.0328(9) Uani 1 1 d .
C19 C 0.0429(3) 0.6595(3) 0.06688(12) 0.0310(9) Uani 1 1 d .
C20 C 0.1879(4) 0.5869(4) -0.01117(12) 0.0424(11) Uani 1 1 d .
H20A H 0.2420 0.5500 0.0068 0.064 Uiso 1 1 calc R
H20B H 0.2154 0.6549 -0.0228 0.064 Uiso 1 1 calc R
H20C H 0.1615 0.5315 -0.0314 0.064 Uiso 1 1 calc R
C21 C 0.4827(3) 0.8765(4) 0.13682(12) 0.0378(10) Uani 1 1 d .
C22 C 0.5651(4) 0.9190(4) 0.16367(14) 0.0501(12) Uani 1 1 d .
H22 H 0.5961 0.9907 0.1589 0.060 Uiso 1 1 calc R
C23 C 0.6000(4) 0.8587(5) 0.19584(15) 0.0548(14) Uani 1 1 d .
H23 H 0.6563 0.8872 0.2132 0.066 Uiso 1 1 calc R
C24 C 0.5528(3) 0.7528(4) 0.20381(12) 0.0405(10) Uani 1 1 d .
C25 C 0.5806(4) 0.6890(5) 0.23811(13) 0.0482(12) Uani 1 1 d .
H25 H 0.6355 0.7144 0.2568 0.058 Uiso 1 1 calc R
C26 C 0.5285(3) 0.5917(4) 0.24419(13) 0.0427(11) Uani 1 1 d .
H26 H 0.5458 0.5505 0.2676 0.051 Uiso 1 1 calc R
C27 C 0.4488(3) 0.5501(4) 0.21621(12) 0.0368(10) Uani 1 1 d .
H27 H 0.4151 0.4799 0.2207 0.044 Uiso 1 1 calc R
C28 C 0.4194(3) 0.6104(4) 0.18249(11) 0.0320(9) Uani 1 1 d .
C29 C 0.4716(3) 0.7147(4) 0.17584(11) 0.0338(9) Uani 1 1 d .
C30 C 0.4479(4) 0.9489(4) 0.10243(13) 0.0415(11) Uani 1 1 d .
H30A H 0.4132 0.8999 0.0817 0.062 Uiso 1 1 calc R
H30B H 0.5069 0.9863 0.0939 0.062 Uiso 1 1 calc R
H30C H 0.4007 1.0084 0.1089 0.062 Uiso 1 1 calc R
C31 C 0.1676(3) 0.9138(4) 0.11762(14) 0.0410(10) Uani 1 1 d .
C32 C 0.1003(3) 1.0077(4) 0.10688(16) 0.0483(12) Uani 1 1 d .
H32 H 0.0676 1.0453 0.1257 0.058 Uiso 1 1 calc R
C33 C 0.0823(4) 1.0444(4) 0.06952(17) 0.0516(14) Uani 1 1 d .
H33 H 0.0345 1.1046 0.0621 0.062 Uiso 1 1 calc R
C34 C 0.1355(3) 0.9919(4) 0.04173(14) 0.0413(11) Uani 1 1 d .
C35 C 0.1270(4) 1.0282(4) 0.00288(15) 0.0510(13) Uani 1 1 d .
H35 H 0.0805 1.0879 -0.0066 0.061 Uiso 1 1 calc R
C36 C 0.1856(4) 0.9774(4) -0.02073(15) 0.0507(13) Uani 1 1 d .
H36 H 0.1807 1.0032 -0.0466 0.061 Uiso 1 1 calc R
C37 C 0.2531(4) 0.8879(4) -0.00779(13) 0.0424(11) Uani 1 1 d .
H37 H 0.2942 0.8557 -0.0250 0.051 Uiso 1 1 calc R
C38 C 0.2622(3) 0.8443(4) 0.02934(13) 0.0349(10) Uani 1 1 d .
C39 C 0.2012(3) 0.8993(4) 0.05458(13) 0.0358(10) Uani 1 1 d .
C40 C 0.1901(4) 0.8789(5) 0.15925(14) 0.0500(12) Uani 1 1 d .
H40A H 0.2287 0.8062 0.1616 0.075 Uiso 1 1 calc R
H40B H 0.1260 0.8682 0.1694 0.075 Uiso 1 1 calc R
H40C H 0.2304 0.9398 0.1739 0.075 Uiso 1 1 calc R
N8 N 0.6888(3) 0.3207(4) 0.17279(13) 0.0550(11) Uani 1 1 d .
H8N H 0.7563 0.3342 0.1835 0.066 Uiso 1 1 calc R
C41 C 0.6382(4) 0.2567(6) 0.20242(15) 0.0672(16) Uani 1 1 d .
H41A H 0.5633 0.2637 0.1957 0.081 Uiso 1 1 calc R
H41B H 0.6560 0.1734 0.2020 0.081 Uiso 1 1 calc R
C42 C 0.6710(4) 0.3038(5) 0.24241(17) 0.0636(15) Uani 1 1 d .
H42A H 0.6337 0.2636 0.2605 0.095 Uiso 1 1 calc R
H42B H 0.6561 0.3870 0.2427 0.095 Uiso 1 1 calc R
H42C H 0.7443 0.2914 0.2500 0.095 Uiso 1 1 calc R
C43 C 0.6386(5) 0.4375(6) 0.1635(2) 0.0745(19) Uani 1 1 d .
H43A H 0.6171 0.4696 0.1871 0.089 Uiso 1 1 calc R
H43B H 0.5767 0.4265 0.1442 0.089 Uiso 1 1 calc R
C44 C 0.7087(5) 0.5241(6) 0.14797(18) 0.0788(19) Uani 1 1 d .
H44A H 0.6748 0.5997 0.1446 0.118 Uiso 1 1 calc R
H44B H 0.7243 0.4968 0.1232 0.118 Uiso 1 1 calc R
H44C H 0.7721 0.5316 0.1662 0.118 Uiso 1 1 calc R
C45 C 0.6893(5) 0.2499(6) 0.13727(17) 0.0765(18) Uani 1 1 d .
H45A H 0.7047 0.3014 0.1164 0.092 Uiso 1 1 calc R
H45B H 0.6202 0.2176 0.1293 0.092 Uiso 1 1 calc R
C46 C 0.7665(6) 0.1495(6) 0.1420(2) 0.092(2) Uani 1 1 d .
H46A H 0.7614 0.1061 0.1179 0.137 Uiso 1 1 calc R
H46B H 0.7518 0.0977 0.1625 0.137 Uiso 1 1 calc R
H46C H 0.8356 0.1807 0.1487 0.137 Uiso 1 1 calc R
O14 O 0.9685(3) 0.2379(4) 0.26630(13) 0.0823(13) Uani 1 1 d .
H14O H 0.9300 0.1838 0.2720 0.099 Uiso 1 1 d R
C47 C 1.0660(6) 0.1881(8) 0.2627(3) 0.112(3) Uani 1 1 d .
H47A H 1.1179 0.2504 0.2656 0.134 Uiso 1 1 calc R
H47B H 1.0849 0.1319 0.2838 0.134 Uiso 1 1 calc R
C48 C 1.0681(9) 0.1305(10) 0.2267(3) 0.141(4) Uani 1 1 d .
H48A H 1.1379 0.1306 0.2208 0.212 Uiso 1 1 calc R
H48B H 1.0232 0.1711 0.2063 0.212 Uiso 1 1 calc R
H48C H 1.0447 0.0504 0.2285 0.212 Uiso 1 1 calc R
O1W O 0.8810(3) 0.3711(4) 0.20840(11) 0.0733(12) Uani 1 1 d .
H1WA H 0.9013 0.3204 0.2254 0.088 Uiso 1 1 d R
H1WB H 0.9239 0.3757 0.1929 0.088 Uiso 1 1 d R

loop_
_atom_site_aniso_label
_atom_site_aniso_U_11
_atom_site_aniso_U_22
_atom_site_aniso_U_33
_atom_site_aniso_U_23
_atom_site_aniso_U_13
_atom_site_aniso_U_12
Dy1 0.02493(11) 0.02747(12) 0.02924(11) 0.00028(7) -0.00179(8) -0.00039(7)
Dy2 0.02841(11) 0.03152(13) 0.02774(11) 0.00123(7) -0.00193(8) -0.00224(7)
O1 0.0310(14) 0.0261(15) 0.0316(14) -0.0015(12) 0.0038(11) 0.0005(11)
O2 0.0250(13) 0.0353(16) 0.0308(14) 0.0034(13) -0.0039(11) 0.0042(12)
O3 0.0292(14) 0.0359(16) 0.0323(15) -0.0002(13) -0.0068(11) -0.0017(12)
O4 0.0340(15) 0.0323(16) 0.0342(15) 0.0032(13) 0.0017(11) -0.0003(12)
O5 0.0450(18) 0.0316(17) 0.0425(18) 0.0013(14) 0.0037(14) -0.0062(14)
O6 0.0415(17) 0.0395(18) 0.0390(17) 0.0002(14) -0.0011(13) 0.0027(14)
O7 0.099(3) 0.0368(19) 0.051(2) -0.0009(17) -0.004(2) 0.022(2)
O8 0.0393(18) 0.062(2) 0.0347(16) -0.0007(16) 0.0019(13) -0.0140(16)
O9 0.0383(17) 0.064(2) 0.0335(16) 0.0024(16) 0.0014(13) -0.0093(16)
O10 0.039(2) 0.119(4) 0.055(2) 0.005(2) -0.0037(17) -0.035(2)
O11 0.0460(18) 0.045(2) 0.0302(15) 0.0013(14) 0.0001(13) 0.0086(15)
O12 0.053(2) 0.049(2) 0.0307(16) 0.0037(14) -0.0008(14) 0.0070(15)
O13 0.075(3) 0.088(3) 0.0303(17) -0.0021(19) 0.0051(16) 0.034(2)
N1 0.0294(18) 0.0316(19) 0.0342(18) -0.0013(15) -0.0008(14) -0.0010(14)
N2 0.0305(17) 0.0278(17) 0.0258(16) -0.0013(14) 0.0000(13) -0.0029(14)
N3 0.0301(17) 0.035(2) 0.0347(18) -0.0044(16) 0.0003(14) -0.0003(15)
N4 0.0295(18) 0.0316(19) 0.0358(18) -0.0027(15) 0.0018(14) -0.0036(14)
N5 0.067(3) 0.037(2) 0.0313(19) 0.0027(17) -0.0037(18) 0.007(2)
N6 0.036(2) 0.059(3) 0.042(2) 0.005(2) -0.0021(17) -0.0135(19)
N7 0.036(2) 0.058(3) 0.034(2) -0.001(2) -0.0001(15) 0.0094(19)
C1 0.034(2) 0.036(2) 0.047(3) -0.006(2) 0.0033(19) -0.0006(19)
C2 0.033(2) 0.045(3) 0.074(3) -0.010(3) 0.022(2) -0.004(2)
C3 0.044(3) 0.041(3) 0.072(3) -0.008(3) 0.016(2) 0.007(2)
C4 0.036(2) 0.034(2) 0.046(3) -0.003(2) 0.0074(19) 0.0053(18)
C5 0.048(3) 0.029(2) 0.047(3) -0.007(2) 0.011(2) 0.004(2)
C6 0.050(3) 0.030(2) 0.041(2) -0.005(2) -0.008(2) 0.002(2)
C7 0.031(2) 0.028(2) 0.038(2) -0.0012(18) 0.0001(16) -0.0007(17)
C8 0.031(2) 0.031(2) 0.0259(19) -0.0007(17) -0.0056(15) 0.0026(17)
C9 0.034(2) 0.026(2) 0.034(2) -0.0026(18) 0.0012(17) 0.0032(17)
C10 0.033(2) 0.041(3) 0.058(3) -0.008(2) 0.009(2) -0.005(2)
C11 0.040(2) 0.026(2) 0.034(2) -0.0010(18) -0.0015(17) -0.0053(18)
C12 0.050(3) 0.037(3) 0.033(2) 0.0025(19) -0.010(2) -0.005(2)
C13 0.038(2) 0.038(2) 0.044(3) 0.008(2) -0.012(2) -0.0057(19)
C14 0.028(2) 0.032(2) 0.045(2) 0.004(2) -0.0039(18) -0.0017(17)
C15 0.026(2) 0.041(3) 0.064(3) 0.007(2) -0.002(2) 0.0036(19)
C16 0.030(2) 0.055(3) 0.062(3) 0.007(3) 0.012(2) 0.009(2)
C17 0.033(2) 0.047(3) 0.043(2) 0.008(2) 0.0062(19) 0.006(2)
C18 0.028(2) 0.027(2) 0.040(2) 0.0039(18) -0.0027(17) -0.0006(16)
C19 0.027(2) 0.028(2) 0.036(2) 0.0015(17) -0.0020(16) -0.0006(16)
C20 0.051(3) 0.042(3) 0.034(2) -0.006(2) 0.005(2) -0.003(2)
C21 0.038(2) 0.035(2) 0.039(2) -0.002(2) 0.0019(18) -0.0040(19)
C22 0.054(3) 0.046(3) 0.046(3) -0.005(2) -0.006(2) -0.022(2)
C23 0.048(3) 0.059(3) 0.051(3) -0.012(3) -0.013(2) -0.017(2)
C24 0.035(2) 0.047(3) 0.036(2) -0.006(2) -0.0048(17) -0.005(2)
C25 0.041(3) 0.058(3) 0.040(2) -0.008(2) -0.011(2) -0.007(2)
C26 0.042(2) 0.050(3) 0.032(2) -0.001(2) -0.0058(18) 0.000(2)
C27 0.034(2) 0.037(2) 0.037(2) 0.0006(18) -0.0042(18) 0.0011(18)
C28 0.0266(19) 0.033(2) 0.034(2) -0.0033(18) -0.0037(16) 0.0012(17)
C29 0.030(2) 0.035(2) 0.034(2) -0.0065(18) -0.0010(16) 0.0014(18)
C30 0.044(3) 0.033(2) 0.045(3) 0.003(2) -0.001(2) -0.0087(19)
C31 0.035(2) 0.032(2) 0.055(3) -0.009(2) 0.003(2) -0.0044(19)
C32 0.039(3) 0.036(3) 0.069(3) -0.014(2) 0.005(2) -0.002(2)
C33 0.038(3) 0.035(3) 0.077(4) -0.007(3) -0.005(2) 0.003(2)
C34 0.031(2) 0.034(2) 0.055(3) -0.003(2) -0.0051(19) -0.0054(19)
C35 0.046(3) 0.035(2) 0.065(3) 0.009(2) -0.016(2) -0.001(2)
C36 0.057(3) 0.040(3) 0.048(3) 0.011(2) -0.013(2) -0.007(2)
C37 0.050(3) 0.036(3) 0.039(2) 0.002(2) 0.000(2) -0.004(2)
C38 0.032(2) 0.029(2) 0.041(2) -0.0010(18) -0.0039(18) -0.0055(17)
C39 0.028(2) 0.028(2) 0.047(2) 0.0013(19) -0.0111(17) -0.0020(17)
C40 0.051(3) 0.044(3) 0.055(3) -0.017(3) 0.007(2) 0.002(2)
N8 0.047(2) 0.058(3) 0.061(3) 0.010(2) 0.008(2) -0.009(2)
C41 0.056(3) 0.080(4) 0.065(4) 0.017(3) 0.008(3) -0.012(3)
C42 0.056(3) 0.068(4) 0.071(4) 0.020(3) 0.023(3) 0.005(3)
C43 0.069(4) 0.082(5) 0.074(4) 0.018(3) 0.017(3) 0.017(3)
C44 0.091(5) 0.074(4) 0.072(4) 0.024(4) 0.013(4) 0.007(4)
C45 0.086(4) 0.082(5) 0.061(4) -0.001(4) 0.008(3) -0.027(4)
C46 0.103(6) 0.084(5) 0.092(5) -0.025(4) 0.030(4) -0.019(4)
O14 0.064(3) 0.082(3) 0.099(3) 0.007(3) 0.008(2) -0.003(2)
C47 0.091(6) 0.125(8) 0.126(8) 0.024(6) 0.037(5) 0.007(5)
C48 0.203(12) 0.136(9) 0.102(7) -0.016(6) 0.078(7) -0.018(8)
O1W 0.053(2) 0.113(4) 0.055(2) 0.009(2) 0.0133(18) -0.021(2)

loop_
_atom_type_symbol
_atom_type_description
_atom_type_scat_dispersion_real
_atom_type_scat_dispersion_imag
_atom_type_scat_source
C C 0.0033 0.0016 'International Tables Vol C Tables 4.2.6.8 and 6.1.1.4'
H H 0.0000 0.0000 'International Tables Vol C Tables 4.2.6.8 and 6.1.1.4'
N N 0.0061 0.0033 'International Tables Vol C Tables 4.2.6.8 and 6.1.1.4'
O O 0.0106 0.0060 'International Tables Vol C Tables 4.2.6.8 and 6.1.1.4'
Dy Dy -0.1892 4.4098 'International Tables Vol C Tables 4.2.6.8 and 6.1.1.4'

loop_
_geom_angle_atom_site_label_1
_geom_angle_atom_site_label_2
_geom_angle_atom_site_label_3
_geom_angle
O4 Dy1 O2 135.01(9)
O4 Dy1 O3 154.82(9)
O2 Dy1 O3 68.18(9)
O4 Dy1 O1 121.97(10)
O2 Dy1 O1 72.27(10)
O3 Dy1 O1 69.23(10)
O4 Dy1 N4 67.92(11)
O2 Dy1 N4 79.01(11)
O3 Dy1 N4 117.22(11)
O1 Dy1 N4 145.37(10)
O4 Dy1 N1 77.99(10)
O2 Dy1 N1 137.32(10)
O3 Dy1 N1 88.38(10)
O1 Dy1 N1 66.06(10)
N4 Dy1 N1 143.22(11)
O4 Dy1 N2 77.26(10)
O2 Dy1 N2 65.19(9)
O3 Dy1 N2 127.73(10)
O1 Dy1 N2 75.22(10)
N4 Dy1 N2 75.42(10)
N1 Dy1 N2 110.78(10)
O4 Dy1 N3 94.18(10)
O2 Dy1 N3 109.47(10)
O3 Dy1 N3 64.33(10)
O1 Dy1 N3 127.71(10)
N4 Dy1 N3 79.83(10)
N1 Dy1 N3 89.58(10)
N2 Dy1 N3 155.24(10)
O4 Dy1 Dy2 160.88(7)
O2 Dy1 Dy2 41.08(7)
O3 Dy1 Dy2 41.36(7)
O1 Dy1 Dy2 41.86(7)
N4 Dy1 Dy2 118.64(8)
N1 Dy1 Dy2 98.08(8)
N2 Dy1 Dy2 86.93(7)
N3 Dy1 Dy2 104.56(8)
O2 Dy2 O3 69.41(9)
O2 Dy2 O1 73.37(10)
O3 Dy2 O1 70.36(10)
O2 Dy2 O5 153.62(9)
O3 Dy2 O5 128.48(10)
O1 Dy2 O5 93.55(10)
O2 Dy2 O8 80.85(11)
O3 Dy2 O8 139.18(10)
O1 Dy2 O8 74.82(10)
O5 Dy2 O8 73.55(11)
O2 Dy2 O9 88.48(11)
O3 Dy2 O9 148.38(11)
O1 Dy2 O9 125.89(10)
O5 Dy2 O9 80.76(11)
O8 Dy2 O9 51.81(10)
O2 Dy2 O6 141.51(10)
O3 Dy2 O6 76.07(10)
O1 Dy2 O6 79.53(10)
O5 Dy2 O6 52.64(10)
O8 Dy2 O6 117.86(11)
O9 Dy2 O6 129.86(11)
O2 Dy2 O11 125.55(10)
O3 Dy2 O11 97.51(10)
O1 Dy2 O11 153.54(10)
O5 Dy2 O11 75.39(10)
O8 Dy2 O11 122.79(11)
O9 Dy2 O11 76.73(10)
O6 Dy2 O11 74.65(10)
O2 Dy2 O12 74.25(10)
O3 Dy2 O12 80.28(11)
O1 Dy2 O12 142.14(10)
O5 Dy2 O12 123.81(10)
O8 Dy2 O12 118.41(11)
O9 Dy2 O12 71.87(11)
O6 Dy2 O12 116.51(10)
O11 Dy2 O12 51.31(10)
O2 Dy2 N5 159.62(11)
O3 Dy2 N5 102.22(11)
O1 Dy2 N5 86.36(10)
O5 Dy2 N5 26.40(10)
O8 Dy2 N5 96.08(11)
O9 Dy2 N5 105.54(12)
O6 Dy2 N5 26.24(11)
O11 Dy2 N5 73.02(10)
O12 Dy2 N5 123.78(10)
O2 Dy2 N6 83.74(11)
O3 Dy2 N6 153.02(11)
O1 Dy2 N6 100.13(10)
O5 Dy2 N6 76.00(11)
O8 Dy2 N6 25.70(10)
O9 Dy2 N6 26.12(10)
O6 Dy2 N6 128.28(12)
O11 Dy2 N6 100.32(11)
O12 Dy2 N6 95.30(12)
N5 Dy2 N6 102.26(12)
O2 Dy2 N7 100.04(11)
O3 Dy2 N7 89.07(11)
O1 Dy2 N7 159.43(11)
O5 Dy2 N7 99.50(11)
O8 Dy2 N7 124.12(11)
O9 Dy2 N7 72.31(10)
O6 Dy2 N7 95.81(10)
O11 Dy2 N7 25.51(11)
O12 Dy2 N7 25.80(11)
N5 Dy2 N7 98.31(11)
N6 Dy2 N7 98.43(11)
C8 O1 Dy2 130.8(2)
C8 O1 Dy1 123.2(3)
Dy2 O1 Dy1 95.68(10)
C18 O2 Dy2 128.9(2)
C18 O2 Dy1 120.2(2)
Dy2 O2 Dy1 97.09(10)
C28 O3 Dy2 136.1(3)
C28 O3 Dy1 126.9(3)
Dy2 O3 Dy1 96.43(9)
C38 O4 Dy1 120.6(3)
N5 O5 Dy2 96.4(2)
N5 O6 Dy2 95.2(2)
N6 O8 Dy2 96.5(2)
N6 O9 Dy2 95.8(2)
N7 O11 Dy2 97.0(2)
N7 O12 Dy2 95.3(3)
C1 N1 C9 117.5(4)
C1 N1 Dy1 128.9(3)
C9 N1 Dy1 113.1(3)
C11 N2 C19 118.2(3)
C11 N2 Dy1 130.2(3)
C19 N2 Dy1 110.1(2)
C21 N3 C29 118.1(3)
C21 N3 Dy1 129.2(3)
C29 N3 Dy1 112.6(3)
C31 N4 C39 118.6(4)
C31 N4 Dy1 130.2(3)
C39 N4 Dy1 109.5(3)
O7 N5 O6 121.7(4)
O7 N5 O5 122.4(4)
O6 N5 O5 115.8(4)
O7 N5 Dy2 178.5(3)
O6 N5 Dy2 58.6(2)
O5 N5 Dy2 57.2(2)
O10 N6 O8 122.6(4)
O10 N6 O9 121.6(4)
O8 N6 O9 115.8(3)
O10 N6 Dy2 178.1(4)
O8 N6 Dy2 57.80(19)
O9 N6 Dy2 58.0(2)
O13 N7 O11 122.4(4)
O13 N7 O12 121.3(4)
O11 N7 O12 116.3(4)
O13 N7 Dy2 179.5(4)
O11 N7 Dy2 57.44(19)
O12 N7 Dy2 58.9(2)
N1 C1 C2 122.0(4)
N1 C1 C10 119.3(4)
C2 C1 C10 118.6(4)
C3 C2 C1 120.4(4)
C3 C2 H2 119.8
C1 C2 H2 119.8
C2 C3 C4 120.6(4)
C2 C3 H3 119.7
C4 C3 H3 119.7
C5 C4 C3 124.1(4)
C5 C4 C9 120.5(4)
C3 C4 C9 115.4(4)
C6 C5 C4 119.8(4)
C6 C5 H5 120.1
C4 C5 H5 120.1
C5 C6 C7 120.4(4)
C5 C6 H6 119.8
C7 C6 H6 119.8
C8 C7 C6 122.7(4)
C8 C7 H7 118.6
C6 C7 H7 118.6
O1 C8 C7 123.5(4)
O1 C8 C9 119.0(4)
C7 C8 C9 117.5(4)
N1 C9 C4 124.1(4)
N1 C9 C8 117.0(4)
C4 C9 C8 118.9(4)
C1 C10 H10A 109.5
C1 C10 H10B 109.5
H10A C10 H10B 109.5
C1 C10 H10C 109.5
H10A C10 H10C 109.5
H10B C10 H10C 109.5
N2 C11 C12 121.1(4)
N2 C11 C20 119.2(4)
C12 C11 C20 119.8(4)
C13 C12 C11 120.4(4)
C13 C12 H12 119.8
C11 C12 H12 119.8
C12 C13 C14 119.9(4)
C12 C13 H13 120.0
C14 C13 H13 120.0
C13 C14 C15 124.0(4)
C13 C14 C19 116.5(4)
C15 C14 C19 119.5(4)
C16 C15 C14 120.4(4)
C16 C15 H15 119.8
C14 C15 H15 119.8
C15 C16 C17 120.5(4)
C15 C16 H16 119.7
C17 C16 H16 119.7
C18 C17 C16 121.3(4)
C18 C17 H17 119.3
C16 C17 H17 119.3
O2 C18 C17 123.6(4)
O2 C18 C19 117.3(4)
C17 C18 C19 119.1(4)
N2 C19 C14 123.6(4)
N2 C19 C18 117.3(3)
C14 C19 C18 119.1(4)
C11 C20 H20A 109.5
C11 C20 H20B 109.5
H20A C20 H20B 109.5
C11 C20 H20C 109.5
H20A C20 H20C 109.5
H20B C20 H20C 109.5
N3 C21 C22 121.4(4)
N3 C21 C30 121.2(4)
C22 C21 C30 117.4(4)
C23 C22 C21 120.8(5)
C23 C22 H22 119.6
C21 C22 H22 119.6
C22 C23 C24 120.3(4)
C22 C23 H23 119.9
C24 C23 H23 119.9
C29 C24 C25 120.3(4)
C29 C24 C23 116.2(4)
C25 C24 C23 123.4(4)
C26 C25 C24 119.6(4)
C26 C25 H25 120.2
C24 C25 H25 120.2
C25 C26 C27 121.1(4)
C25 C26 H26 119.4
C27 C26 H26 119.4
C28 C27 C26 120.8(4)
C28 C27 H27 119.6
C26 C27 H27 119.6
O3 C28 C27 123.2(4)
O3 C28 C29 117.7(4)
C27 C28 C29 119.0(4)
N3 C29 C24 123.2(4)
N3 C29 C28 117.7(3)
C24 C29 C28 119.1(4)
C21 C30 H30A 109.5
C21 C30 H30B 109.5
H30A C30 H30B 109.5
C21 C30 H30C 109.5
H30A C30 H30C 109.5
H30B C30 H30C 109.5
N4 C31 C32 121.5(5)
N4 C31 C40 119.3(4)
C32 C31 C40 119.1(4)
C33 C32 C31 120.2(5)
C33 C32 H32 119.9
C31 C32 H32 119.9
C32 C33 C34 119.8(5)
C32 C33 H33 120.1
C34 C33 H33 120.1
C39 C34 C35 119.2(5)
C39 C34 C33 116.7(4)
C35 C34 C33 124.2(5)
C36 C35 C34 119.7(5)
C36 C35 H35 120.2
C34 C35 H35 120.2
C35 C36 C37 121.3(5)
C35 C36 H36 119.4
C37 C36 H36 119.4
C38 C37 C36 122.2(5)
C38 C37 H37 118.9
C36 C37 H37 118.9
O4 C38 C37 124.2(4)
O4 C38 C39 119.3(4)
C37 C38 C39 116.5(4)
N4 C39 C34 123.2(4)
N4 C39 C38 115.7(4)
C34 C39 C38 121.0(4)
C31 C40 H40A 109.5
C31 C40 H40B 109.5
H40A C40 H40B 109.5
C31 C40 H40C 109.5
H40A C40 H40C 109.5
H40B C40 H40C 109.5
C45 N8 C43 111.3(5)
C45 N8 C41 111.6(5)
C43 N8 C41 110.8(5)
C45 N8 H8N 107.6
C43 N8 H8N 107.6
C41 N8 H8N 107.6
C42 C41 N8 111.8(5)
C42 C41 H41A 109.3
N8 C41 H41A 109.3
C42 C41 H41B 109.3
N8 C41 H41B 109.3
H41A C41 H41B 107.9
C41 C42 H42A 109.5
C41 C42 H42B 109.5
H42A C42 H42B 109.5
C41 C42 H42C 109.5
H42A C42 H42C 109.5
H42B C42 H42C 109.5
N8 C43 C44 112.8(5)
N8 C43 H43A 109.0
C44 C43 H43A 109.0
N8 C43 H43B 109.0
C44 C43 H43B 109.0
H43A C43 H43B 107.8
C43 C44 H44A 109.5
C43 C44 H44B 109.5
H44A C44 H44B 109.5
C43 C44 H44C 109.5
H44A C44 H44C 109.5
H44B C44 H44C 109.5
N8 C45 C46 114.1(5)
N8 C45 H45A 108.7
C46 C45 H45A 108.7
N8 C45 H45B 108.7
C46 C45 H45B 108.7
H45A C45 H45B 107.6
C45 C46 H46A 109.5
C45 C46 H46B 109.5
H46A C46 H46B 109.5
C45 C46 H46C 109.5
H46A C46 H46C 109.5
H46B C46 H46C 109.5
C47 O14 H14O 108.0
C48 C47 O14 113.8(8)
C48 C47 H47A 108.8
O14 C47 H47A 108.8
C48 C47 H47B 108.8
O14 C47 H47B 108.8
H47A C47 H47B 107.7
C47 C48 H48A 109.5
C47 C48 H48B 109.5
H48A C48 H48B 109.5
C47 C48 H48C 109.5
H48A C48 H48C 109.5
H48B C48 H48C 109.5
H1WA O1W H1WB 108.9

loop_
_geom_bond_atom_site_label_1
_geom_bond_atom_site_label_2
_geom_bond_distance
Dy1 O4 2.231(3)
Dy1 O2 2.334(3)
Dy1 O3 2.348(3)
Dy1 O1 2.356(3)
Dy1 N4 2.543(3)
Dy1 N1 2.607(3)
Dy1 N2 2.631(3)
Dy1 N3 2.686(3)
Dy1 Dy2 3.4731(3)
Dy2 O2 2.300(3)
Dy2 O3 2.309(3)
Dy2 O1 2.329(3)
Dy2 O5 2.431(3)
Dy2 O8 2.456(3)
Dy2 O9 2.460(3)
Dy2 O6 2.462(3)
Dy2 O11 2.475(3)
Dy2 O12 2.506(3)
Dy2 N5 2.873(4)
Dy2 N6 2.884(4)
Dy2 N7 2.914(4)
O1 C8 1.322(5)
O2 C18 1.346(4)
O3 C28 1.334(4)
O4 C38 1.315(5)
O5 N5 1.286(5)
O6 N5 1.276(5)
O7 N5 1.229(5)
O8 N6 1.259(5)
O9 N6 1.276(5)
O10 N6 1.227(5)
O11 N7 1.265(5)
O12 N7 1.274(5)
O13 N7 1.232(5)
N1 C1 1.320(6)
N1 C9 1.389(5)
N2 C11 1.333(5)
N2 C19 1.369(5)
N3 C21 1.333(6)
N3 C29 1.389(5)
N4 C31 1.341(6)
N4 C39 1.376(5)
C1 C2 1.427(6)
C1 C10 1.499(6)
C2 C3 1.351(7)
C2 H2 0.9500
C3 C4 1.419(7)
C3 H3 0.9500
C4 C5 1.399(6)
C4 C9 1.422(6)
C5 C6 1.355(7)
C5 H5 0.9500
C6 C7 1.403(6)
C6 H6 0.9500
C7 C8 1.370(6)
C7 H7 0.9500
C8 C9 1.441(6)
C10 H10A 0.9800
C10 H10B 0.9800
C10 H10C 0.9800
C11 C12 1.427(6)
C11 C20 1.487(6)
C12 C13 1.361(7)
C12 H12 0.9500
C13 C14 1.407(6)
C13 H13 0.9500
C14 C15 1.412(6)
C14 C19 1.415(5)
C15 C16 1.373(7)
C15 H15 0.9500
C16 C17 1.401(6)
C16 H16 0.9500
C17 C18 1.374(6)
C17 H17 0.9500
C18 C19 1.441(6)
C20 H20A 0.9800
C20 H20B 0.9800
C20 H20C 0.9800
C21 C22 1.419(6)
C21 C30 1.485(6)
C22 C23 1.349(7)
C22 H22 0.9500
C23 C24 1.420(7)
C23 H23 0.9500
C24 C29 1.414(5)
C24 C25 1.414(6)
C25 C26 1.352(7)
C25 H25 0.9500
C26 C27 1.415(6)
C26 H26 0.9500
C27 C28 1.380(6)
C27 H27 0.9500
C28 C29 1.427(6)
C30 H30A 0.9800
C30 H30B 0.9800
C30 H30C 0.9800
C31 C32 1.418(7)
C31 C40 1.505(7)
C32 C33 1.367(7)
C32 H32 0.9500
C33 C34 1.426(7)
C33 H33 0.9500
C34 C39 1.409(6)
C34 C35 1.418(7)
C35 C36 1.356(8)
C35 H35 0.9500
C36 C37 1.397(7)
C36 H36 0.9500
C37 C38 1.388(6)
C37 H37 0.9500
C38 C39 1.437(6)
C40 H40A 0.9800
C40 H40B 0.9800
C40 H40C 0.9800
N8 C45 1.494(8)
N8 C43 1.515(7)
N8 C41 1.516(7)
N8 H8N 0.9300
C41 C42 1.510(8)
C41 H41A 0.9900
C41 H41B 0.9900
C42 H42A 0.9800
C42 H42B 0.9800
C42 H42C 0.9800
C43 C44 1.523(9)
C43 H43A 0.9900
C43 H43B 0.9900
C44 H44A 0.9800
C44 H44B 0.9800
C44 H44C 0.9800
C45 C46 1.539(10)
C45 H45A 0.9900
C45 H45B 0.9900
C46 H46A 0.9800
C46 H46B 0.9800
C46 H46C 0.9800
O14 C47 1.440(8)
O14 H14O 0.8500
C47 C48 1.433(11)
C47 H47A 0.9900
C47 H47B 0.9900
C48 H48A 0.9800
C48 H48B 0.9800
C48 H48C 0.9800
O1W H1WA 0.8500
O1W H1WB 0.8500

loop_
_geom_hbond_atom_site_label_D
_geom_hbond_atom_site_label_H
_geom_hbond_atom_site_label_A
_geom_hbond_distance_DH
_geom_hbond_distance_HA
_geom_hbond_distance_DA
_geom_hbond_angle_DHA
_geom_hbond_site_symmetry_A
N8 H8N O1W 0.93 1.80 2.728(6) 173.1 .
O14 H14O O12 0.85 2.11 2.951(6) 169.5 2_645
O1W H1WA O14 0.85 1.84 2.672(6) 165.9 .
O1W H1WB O9 0.85 1.98 2.825(5) 170.2 1_655
